data_7720251
loop_
_publ_author_name
'Petrasheuskaya, Tatsiana V.'
'Kiss, M&#xe1;rton A'
'Rapta, Peter'
'Fonay, Csenge'
'May, N&#xf3;ra V'
'Spengler, Gabriella'
'Frank, &#xc9;va'
'Enyedy, &#xc9;va A'

_publ_section_title
;
 Comparative solution study of imidazole-derived thiosemicarbazone
 complexes: effects of methylation and aromatic conjugation on the redox
 properties, anticancer, and antibacterial activity.
;
_journal_issue 10
_journal_name_full 'Dalton transactions (Cambridge, England : 2003)'
_journal_page_first 4269
_journal_page_last 4287
_journal_paper_doi 10.1039/d5dt02939b
_journal_volume 55
_journal_year 2026
_chemical_formula_moiety '2(C5 H6 Cl2 Cu N5 Na S), H2 O'
_chemical_formula_sum 'C10 H14 Cl4 Cu2 N10 Na2 O S2'
_chemical_formula_weight 669.303
_space_group_crystal_system monoclinic
_space_group_IT_number 15
_space_group_name_Hall '-C 2yc'
_space_group_name_H-M_alt 'C 1 2/c 1'
_symmetry_Int_Tables_number 15
_atom_sites_solution_primary iterative
_audit_creation_date 2025-01-28
_audit_creation_method
;
Olex2 1.5
(compiled 2024.02.16 svn.r378c4104 for OlexSys, GUI svn.r6928)
;
_audit_update_record
;
2025-12-01 deposited with the CCDC.	2026-02-18 downloaded from the CCDC.
;
_cell_angle_alpha 90
_cell_angle_beta 102.906(7)
_cell_angle_gamma 90
_cell_formula_units_Z 4
_cell_length_a 15.3254(12)
_cell_length_b 4.0308(4)
_cell_length_c 34.173(3)
_cell_measurement_reflns_used 7444
_cell_measurement_temperature 113(2)
_cell_measurement_theta_max 27.480
_cell_measurement_theta_min 3.060
_cell_volume 2057.7(3)
_computing_molecular_graphics 'Olex2 1.5 (Dolomanov et al., 2009)'
_computing_publication_material 'Olex2 1.5 (Dolomanov et al., 2009)'
_computing_structure_refinement 'olex2.refine 1.5 (Bourhis et al., 2015)'
_computing_structure_solution 'olex2.solve 1.5 (Bourhis et al., 2015)'
_diffrn_ambient_temperature 113(2)
_diffrn_detector 'Image Plate'
_diffrn_detector_type 'Rigaku IP'
_diffrn_measured_fraction_theta_full 0.9936
_diffrn_measured_fraction_theta_max 0.9937
_diffrn_measurement_device 'four-circle diffractometer'
_diffrn_measurement_device_type RAXIS-RAPID
_diffrn_measurement_method '\w scans'
_diffrn_radiation_monochromator graphite
_diffrn_radiation_probe x-ray
_diffrn_radiation_type 'Mo K\a'
_diffrn_radiation_wavelength 0.71073
_diffrn_reflns_av_R_equivalents 0.1506
_diffrn_reflns_av_unetI/netI 0.0912
_diffrn_reflns_Laue_measured_fraction_full 0.9936
_diffrn_reflns_Laue_measured_fraction_max 0.9937
_diffrn_reflns_limit_h_max 19
_diffrn_reflns_limit_h_min -19
_diffrn_reflns_limit_k_max 5
_diffrn_reflns_limit_k_min -5
_diffrn_reflns_limit_l_max 44
_diffrn_reflns_limit_l_min -44
_diffrn_reflns_number 14893
_diffrn_reflns_point_group_measured_fraction_full 0.9936
_diffrn_reflns_point_group_measured_fraction_max 0.9937
_diffrn_reflns_theta_full 25.2417
_diffrn_reflns_theta_max 25.34
_diffrn_reflns_theta_min 5.24
_diffrn_source 'sealed X-ray tube'
_diffrn_source_target Mo
_exptl_absorpt_coefficient_mu 2.862
_exptl_absorpt_correction_T_max 0.993
_exptl_absorpt_correction_T_min 0.971
_exptl_absorpt_correction_type numerical
_exptl_absorpt_process_details 'NUMABS, Numerical Absorption correction Program (T.Higashi, 2011)'
_exptl_crystal_colour green
_exptl_crystal_colour_primary green
_exptl_crystal_density_diffrn 2.161
_exptl_crystal_description prism
_exptl_crystal_F_000 1335.084
_exptl_crystal_size_max 0.25
_exptl_crystal_size_mid 0.1
_exptl_crystal_size_min 0.1
_refine_diff_density_max 1.4393
_refine_diff_density_min -1.3918
_refine_diff_density_rms 0.3506
_refine_ls_d_res_high 0.8303
_refine_ls_d_res_low 3.8916
_refine_ls_goodness_of_fit_ref 1.1198
_refine_ls_hydrogen_treatment mixed
_refine_ls_matrix_type full
_refine_ls_number_constraints 11
_refine_ls_number_parameters 152
_refine_ls_number_reflns 1878
_refine_ls_number_restraints 0
_refine_ls_restrained_S_all 1.1198
_refine_ls_R_factor_all 0.1009
_refine_ls_R_factor_gt 0.0648
_refine_ls_shift/su_max -0.0005
_refine_ls_shift/su_mean 0.0001
_refine_ls_structure_factor_coef Fsqd
_refine_ls_weighting_details 'w=1/[\s^2^(Fo^2^)+(0.0301P)^2^+16.7495P] where P=(Fo^2^+2Fc^2^)/3'
_refine_ls_weighting_scheme calc
_refine_ls_wR_factor_gt 0.0971
_refine_ls_wR_factor_ref 0.1065
_reflns_Friedel_coverage 0.0
_reflns_limit_h_max 17
_reflns_limit_h_min -18
_reflns_limit_k_max 4
_reflns_limit_k_min 0
_reflns_limit_l_max 40
_reflns_limit_l_min 0
_reflns_number_gt 1438
_reflns_number_total 1878
_reflns_threshold_expression I>=2u(I)
_cod_data_source_file d5dt02939b2.cif
_cod_data_source_block CuImTSC
_cod_depositor_comments 'Adding full bibliography for 7720249--7720256.cif.'
_cod_original_cell_volume 2057.6(3)
_cod_database_code 7720251
_olex2_refinement_description
;
1. Fixed Uiso
 At 1.2 times of:
  All C(H) groups, All N(H) groups
 At 1.5 times of:
  All O(H,H) groups
2. Others
 Fixed Sof: H1c(0.5) H1d(0.5)
3.a Free rotating group:
 O1(H1c,H1d)
3.b Aromatic/amide H refined with riding coordinates:
 N5(H5), C2(H2), C4(H4), C5(H5a)
;
_olex2_submission_special_instructions 'No special instructions were received'

loop_
_space_group_symop_id
_space_group_symop_operation_xyz
1 x,y,z
2 -x,y,-z+1/2
3 -x,-y,-z
4 x,-y,z-1/2
5 x+1/2,y+1/2,z
6 -x+1/2,y+1/2,-z+1/2
7 -x+1/2,-y+1/2,-z
8 x+1/2,-y+1/2,z-1/2

loop_
_atom_site_label
_atom_site_type_symbol
_atom_site_fract_x
_atom_site_fract_y
_atom_site_fract_z
_atom_site_U_iso_or_equiv
_atom_site_adp_type
_atom_site_occupancy
_atom_site_site_symmetry_order
_atom_site_refinement_flags_posn
_atom_site_refinement_flags_adp
_atom_site_refinement_flags_occupancy
Cu1 Cu 0.15565(5) 0.3733(2) 0.14649(2) 0.0177(2) Uani 1.000000 1 . . .
Cl1 Cl 0.11054(10) 0.3666(5) 0.20417(4) 0.0220(4) Uani 1.000000 1 . . .
S1 S 0.05614(11) 0.0001(5) 0.11328(5) 0.0235(4) Uani 1.000000 1 . . .
Cl2 Cl 0.35347(14) -0.0093(6) 0.02735(6) 0.0444(6) Uani 1.000000 1 . . .
Na1 Na 0.20827(16) 0.0725(7) 0.01511(7) 0.0236(7) Uani 1.000000 1 . . .
N2 N 0.1707(4) 0.1529(16) 0.06625(16) 0.0265(14) Uani 1.000000 1 . . .
N3 N 0.2109(4) 0.3368(16) 0.09913(15) 0.0251(14) Uani 1.000000 1 . . .
O1 O 0.5 0.3573(18) 0.25 0.0241(15) Uani 1.000000 2 S T P
H1c H 0.5567(9) 0.36(3) 0.253(4) 0.036(2) Uiso 0.500000 1 G . P
H1d H 0.490(7) 0.51(2) 0.266(3) 0.036(2) Uiso 0.500000 1 G . P
N4 N 0.2634(3) 0.6562(15) 0.16503(15) 0.0207(13) Uani 1.000000 1 . . .
N5 N 0.3799(3) 0.9578(14) 0.18948(18) 0.0242(14) Uani 1.000000 1 . . .
H5 H 0.4180(3) 1.0804(14) 0.20657(18) 0.0290(17) Uiso 1.000000 1 R . .
C2 C 0.2834(5) 0.4995(19) 0.0999(2) 0.0251(16) Uani 1.000000 1 . . .
H2 H 0.3132(5) 0.5024(19) 0.0783(2) 0.030(2) Uiso 1.000000 1 R . .
C1 C 0.0962(5) -0.0088(18) 0.06992(18) 0.0220(16) Uani 1.000000 1 . . .
C4 C 0.3878(4) 0.8685(19) 0.1522(2) 0.0276(17) Uani 1.000000 1 . . .
H4 H 0.4346(4) 0.9271(19) 0.1394(2) 0.033(2) Uiso 1.000000 1 R . .
C5 C 0.3030(4) 0.8255(17) 0.19585(19) 0.0194(16) Uani 1.000000 1 . . .
H5a H 0.2814(4) 0.8536(17) 0.21963(19) 0.0233(19) Uiso 1.000000 1 R . .
N1 N 0.0526(6) -0.1857(18) 0.0391(2) 0.0357(18) Uani 1.000000 1 . . .
C3 C 0.3146(4) 0.6767(17) 0.1368(2) 0.0221(16) Uani 1.000000 1 . . .
H1a H 0.074(5) -0.201(19) 0.019(2) 0.03(2) Uiso 1.000000 1 . . .
H1b H 0.004(6) -0.30(2) 0.043(2) 0.05(3) Uiso 1.000000 1 . . .

loop_
_atom_site_aniso_label
_atom_site_aniso_U_11
_atom_site_aniso_U_22
_atom_site_aniso_U_33
_atom_site_aniso_U_12
_atom_site_aniso_U_13
_atom_site_aniso_U_23
Cu1 0.0155(4) 0.0242(5) 0.0132(4) 0.0001(4) 0.0026(3) -0.0029(4)
Cl1 0.0241(8) 0.0267(10) 0.0160(8) -0.0035(8) 0.0059(6) -0.0008(8)
S1 0.0204(9) 0.0259(10) 0.0222(9) 0.0020(8) 0.0006(7) -0.0094(8)
Cl2 0.0530(13) 0.0443(13) 0.0415(12) 0.0129(11) 0.0224(10) 0.0132(10)
Na1 0.0235(13) 0.0398(19) 0.0099(12) -0.0034(13) 0.0089(10) 0.0001(12)
N2 0.032(3) 0.030(4) 0.017(3) 0.010(3) 0.006(2) 0.003(3)
N3 0.031(3) 0.031(4) 0.013(3) 0.015(3) 0.005(2) 0.005(3)
O1 0.022(3) 0.022(4) 0.030(4) -0.000000 0.010(3) 0.000000
N4 0.018(3) 0.025(3) 0.019(3) 0.008(3) 0.004(2) 0.004(3)
N5 0.015(3) 0.014(4) 0.041(4) -0.002(3) 0.001(3) -0.001(3)
C2 0.025(4) 0.025(4) 0.027(4) 0.006(3) 0.011(3) 0.007(3)
C1 0.030(4) 0.018(4) 0.013(3) 0.010(3) -0.005(3) -0.003(3)
C4 0.021(4) 0.022(4) 0.043(5) 0.007(4) 0.014(3) 0.006(4)
C5 0.019(3) 0.020(4) 0.019(3) 0.008(3) 0.002(3) 0.004(3)
N1 0.051(5) 0.034(5) 0.019(4) 0.010(4) -0.000(3) -0.008(3)
C3 0.022(4) 0.018(4) 0.030(4) 0.007(3) 0.013(3) 0.006(3)

loop_
_atom_type_symbol
_atom_type_scat_dispersion_real
_atom_type_scat_dispersion_imag
_atom_type_scat_Cromer_Mann_a1
_atom_type_scat_Cromer_Mann_a2
_atom_type_scat_Cromer_Mann_a3
_atom_type_scat_Cromer_Mann_a4
_atom_type_scat_Cromer_Mann_b1
_atom_type_scat_Cromer_Mann_b2
_atom_type_scat_Cromer_Mann_b3
_atom_type_scat_Cromer_Mann_b4
_atom_type_scat_Cromer_Mann_c
_atom_type_scat_source
_atom_type_scat_dispersion_source
C 0.00313 0.00162 2.31000 1.02000 1.58860 0.86500 20.84390 10.20750 0.56870 51.65120 0.21560 'International Tables Volume C Table 6.1.1.4 (pp. 500-502)' 'Brennan, Cowan, Rev. Sci. Instrum., 1992, 63, 850'
Cl 0.14908 0.15974 11.46040 7.19640 6.25560 1.64550 0.01040 1.16620 18.51940 47.77840 -9.55740 'International Tables Volume C Table 6.1.1.4 (pp. 500-502)' 'Brennan, Cowan, Rev. Sci. Instrum., 1992, 63, 850'
Cu 0.32831 1.27084 13.33800 7.16760 5.61580 1.67350 3.58280 0.24700 11.39660 64.81260 1.19100 'International Tables Volume C Table 6.1.1.4 (pp. 500-502)' 'Brennan, Cowan, Rev. Sci. Instrum., 1992, 63, 850'
H 0.00000 0.00000 0.49300 0.32291 0.14019 0.04081 10.51090 26.12570 3.14236 57.79970 0.00304 'International Tables Volume C Table 6.1.1.4 (pp. 500-502)' 'Brennan, Cowan, Rev. Sci. Instrum., 1992, 63, 850'
N 0.00612 0.00332 12.21260 3.13220 2.01250 1.16630 0.00570 9.89330 28.99750 0.58260 -11.52900 'International Tables Volume C Table 6.1.1.4 (pp. 500-502)' 'Brennan, Cowan, Rev. Sci. Instrum., 1992, 63, 850'
Na 0.03705 0.02512 4.76260 3.17360 1.26740 1.11280 3.28500 8.84220 0.31360 129.42400 0.67600 'International Tables Volume C Table 6.1.1.4 (pp. 500-502)' 'Brennan, Cowan, Rev. Sci. Instrum., 1992, 63, 850'
O 0.01085 0.00610 3.04850 2.28680 1.54630 0.86700 13.27710 5.70110 0.32390 32.90890 0.25080 'International Tables Volume C Table 6.1.1.4 (pp. 500-502)' 'Brennan, Cowan, Rev. Sci. Instrum., 1992, 63, 850'
S 0.12485 0.12449 6.90530 5.20340 1.43790 1.58630 1.46790 22.21510 0.25360 56.17200 0.86690 'International Tables Volume C Table 6.1.1.4 (pp. 500-502)' 'Brennan, Cowan, Rev. Sci. Instrum., 1992, 63, 850'

loop_
_geom_angle_atom_site_label_1
_geom_angle_atom_site_label_2
_geom_angle_atom_site_label_3
_geom_angle
_geom_angle_site_symmetry_1
_geom_angle_site_symmetry_3
_geom_angle_publ_flag
S1 Cu1 Cl1 97.37(7) . . ?
N3 Cu1 Cl1 171.48(16) . . ?
N3 Cu1 S1 84.52(19) . . ?
N4 Cu1 Cl1 97.15(16) . . ?
N4 Cu1 S1 163.84(16) . . ?
N4 Cu1 N3 80.1(2) . . ?
C1 S1 Cu1 96.6(3) . . ?
Na1 Na1 Cl2 62.58(12) 7 . ?
Na1 Na1 Cl2 56.29(12) 7 7 ?
N2 Na1 Cl2 109.7(2) . . ?
N2 Na1 Cl2 105.4(2) . 7 ?
N3 Na1 Cl2 94.20(14) . . ?
N3 Na1 Cl2 103.82(15) . 7 ?
N3 Na1 N2 20.1(2) . . ?
C1 Na1 Cl2 126.58(17) . . ?
C1 Na1 Cl2 106.03(17) . 7 ?
C1 Na1 N2 25.5(2) . . ?
C1 Na1 N3 45.62(18) . . ?
N1 Na1 Cl2 139.38(18) . . ?
N1 Na1 Cl2 101.66(16) . 7 ?
N1 Na1 N2 52.2(2) . . ?
N1 Na1 N3 72.35(18) . . ?
N1 Na1 C1 26.75(18) . . ?
H1a Na1 Cl2 141.1(18) . . ?
H1a Na1 Cl2 98.4(18) . 7 ?
H1a Na1 N2 66.7(18) . . ?
H1a Na1 N3 86.8(18) . . ?
H1a Na1 C1 41.2(18) . . ?
H1a Na1 N1 14.5(18) . . ?
N3 N2 Na1 130.1(5) . . ?
C1 N2 Na1 115.0(5) . . ?
C1 N2 N3 114.9(5) . . ?
Na1 N3 Cu1 150.5(3) . . ?
N2 N3 Cu1 120.7(4) . . ?
N2 N3 Na1 29.8(3) . . ?
C2 N3 Cu1 117.9(5) . . ?
C2 N3 Na1 91.5(4) . . ?
C2 N3 N2 121.4(6) . . ?
H1c O1 H1c 179(16) . 2_655 ?
H1d O1 H1c 76.4 . 2_655 ?
H1d O1 H1c 104.5 . . ?
H1d O1 H1c 104.5 2_655 2_655 ?
H1d O1 H1c 76.4 2_655 . ?
H1d O1 H1d 89(18) 2_655 . ?
H1d H1c O1 52(6) 2_655 2_655 ?
H1c H1d O1 52(6) 2_655 2_655 ?
C5 N4 Cu1 140.4(5) . . ?
C3 N4 Cu1 112.0(4) . . ?
C3 N4 C5 107.6(6) . . ?
C4 N5 H5 126.0(4) . . ?
C5 N5 H5 126.0(4) . . ?
C5 N5 C4 108.1(6) . . ?
H2 C2 N3 123.6(4) . . ?
C3 C2 N3 112.8(6) . . ?
C3 C2 H2 123.6(4) . . ?
Na1 C1 S1 161.9(4) . . ?
N2 C1 S1 122.8(5) . . ?
N2 C1 Na1 39.5(3) . . ?
N1 C1 S1 118.8(6) . . ?
N1 C1 Na1 79.0(5) . . ?
N1 C1 N2 118.4(7) . . ?
H4 C4 N5 127.0(4) . . ?
C3 C4 N5 105.9(6) . . ?
C3 C4 H4 127.0(4) . . ?
N5 C5 N4 110.2(6) . . ?
H5a C5 N4 124.9(4) . . ?
H5a C5 N5 124.9(4) . . ?
C1 N1 Na1 74.3(5) . . ?
H1a N1 Na1 45(5) . . ?
H1a N1 C1 119(5) . . ?
H1b N1 Na1 168(6) . . ?
H1b N1 C1 116(5) . . ?
H1b N1 H1a 124(8) . . ?
C2 C3 N4 117.1(6) . . ?
C4 C3 N4 108.2(6) . . ?
C4 C3 C2 134.7(6) . . ?
N1 H1a Na1 121(6) . . ?

loop_
_geom_bond_atom_site_label_1
_geom_bond_atom_site_label_2
_geom_bond_distance
_geom_bond_site_symmetry_2
_geom_bond_publ_flag
Cu1 Cl1 2.2300(17) . ?
Cu1 S1 2.2589(19) . ?
Cu1 N3 1.992(5) . ?
Cu1 N4 1.990(6) . ?
S1 C1 1.726(7) . ?
Cl2 Na1 2.195(3) . ?
Cl2 Na1 2.343(3) 7 ?
Na1 Na1 2.311(5) 7 ?
Na1 N2 1.985(6) . ?
Na1 N3 3.054(6) . ?
Na1 C1 2.829(7) . ?
Na1 N1 2.884(10) . ?
Na1 H1a 2.36(7) . ?
N2 N3 1.372(8) . ?
N2 C1 1.345(9) . ?
N3 C2 1.285(9) . ?
O1 H1c 0.8500 2_655 ?
O1 H1c 0.8500 . ?
O1 H1d 0.8499 2_655 ?
O1 H1d 0.8499 . ?
H1c H1d 1.05(14) 2_655 ?
N4 C5 1.288(8) . ?
N4 C3 1.374(8) . ?
N5 H5 0.8800 . ?
N5 C4 1.354(9) . ?
N5 C5 1.355(8) . ?
C2 H2 0.9500 . ?
C2 C3 1.436(10) . ?
C1 N1 1.323(9) . ?
C4 H4 0.9500 . ?
C4 C3 1.367(9) . ?
C5 H5a 0.9500 . ?
N1 H1a 0.84(7) . ?
N1 H1b 0.90(9) . ?

loop_
_geom_torsion_atom_site_label_1
_geom_torsion_atom_site_label_2
_geom_torsion_atom_site_label_3
_geom_torsion_atom_site_label_4
_geom_torsion
_geom_torsion_site_symmetry_1
_geom_torsion_site_symmetry_2
_geom_torsion_site_symmetry_3
_geom_torsion_site_symmetry_4
_geom_torsion_publ_flag
Cu1 N3 N2 Na1 179.6(2) . . . . ?
Cu1 N3 N2 C1 -3.5(5) . . . . ?
Cu1 N3 C2 C3 2.1(5) . . . . ?
Cu1 N4 C5 N5 177.6(7) . . . . ?
Cu1 N4 C3 C2 0.3(5) . . . . ?
Cu1 N4 C3 C4 -178.7(5) . . . . ?
S1 C1 N2 Na1 175.0(4) . . . . ?
S1 C1 N2 N3 -2.4(6) . . . . ?
S1 C1 N1 Na1 -176.5(6) . . . . ?
Na1 N2 N3 C2 2.0(7) . . . . ?
Na1 N2 C1 N1 -4.0(5) . . . . ?
Na1 N3 N2 C1 176.9(5) . . . . ?
Na1 N3 C2 C3 -179.2(3) . . . . ?
Na1 C1 N2 N3 -177.4(4) . . . . ?
Na1 N1 C1 N2 2.6(4) . . . . ?
N2 N3 C2 C3 179.8(6) . . . . ?
N3 C2 C3 N4 -1.6(7) . . . . ?
N3 C2 C3 C4 177.1(6) . . . . ?
N4 C5 N5 C4 0.8(6) . . . . ?
N4 C3 C4 N5 0.5(6) . . . . ?
N5 C4 C3 C2 -178.3(5) . . . . ?
